data_7015197
loop_
_publ_author_name
'Beitat, Alexander'
'Foxon, Simon P.'
'Brombach, Christoph-Cornelius'
'Hausmann, Heike'
'Heinemann, Frank W.'
'Hampel, Frank'
'Monkowius, Uwe'
'Hirtenlehner, Christa'
'Kn\"or, G\"unther'
'Schindler, Siegfried'

_publ_section_title
;
 Syntheses, emission properties and intramolecular ligand exchange of
 zinc complexes with ligands belonging to the tmpa family.
;
_journal_issue 18
_journal_name_full 'Dalton transactions (Cambridge, England : 2003)'
_journal_page_first 5090
_journal_page_last 5101
_journal_paper_doi 10.1039/c0dt01339k
_journal_volume 40
_journal_year 2011
_chemical_formula_sum 'C17 H17 F3 N4 O4 S'
_chemical_formula_weight 430.41
_chemical_name_systematic
;
?
;
_space_group_IT_number 2
_symmetry_cell_setting triclinic
_symmetry_space_group_name_Hall '-P 1'
_symmetry_space_group_name_H-M 'P -1'
_atom_sites_solution_hydrogens geom
_atom_sites_solution_primary direct
_atom_sites_solution_secondary difmap
_audit_creation_method SHELXL-97
_cell_angle_alpha 75.35(3)
_cell_angle_beta 83.59(3)
_cell_angle_gamma 88.29(3)
_cell_formula_units_Z 2
_cell_length_a 9.2409(18)
_cell_length_b 9.5985(19)
_cell_length_c 10.721(2)
_cell_measurement_temperature 193(2)
_cell_volume 914.3(3)
_computing_cell_refinement 'STOE IPDS Software (1997)'
_computing_data_collection 'STOE IPDS Software (1997)'
_computing_data_reduction 'STOE IPDS Software (1997)'
_computing_structure_refinement 'SHELXL-97 (Sheldrick, 1997)'
_computing_structure_solution 'SHELXS-97 (Sheldrick, 1990)'
_diffrn_ambient_temperature 193(2)
_diffrn_measured_fraction_theta_full 0.893
_diffrn_measured_fraction_theta_max 0.893
_diffrn_measurement_device_type 'STOE IPDS'
_diffrn_radiation_monochromator graphite
_diffrn_radiation_source 'fine-focus sealed tube'
_diffrn_radiation_type MoK\a
_diffrn_radiation_wavelength 0.71073
_diffrn_reflns_av_R_equivalents 0.0715
_diffrn_reflns_av_sigmaI/netI 0.0695
_diffrn_reflns_limit_h_max 11
_diffrn_reflns_limit_h_min -12
_diffrn_reflns_limit_k_max 12
_diffrn_reflns_limit_k_min -12
_diffrn_reflns_limit_l_max 13
_diffrn_reflns_limit_l_min -12
_diffrn_reflns_number 8133
_diffrn_reflns_theta_full 28.06
_diffrn_reflns_theta_max 28.06
_diffrn_reflns_theta_min 3.12
_exptl_absorpt_coefficient_mu 0.241
_exptl_absorpt_correction_type none
_exptl_crystal_colour colourless
_exptl_crystal_density_diffrn 1.564
_exptl_crystal_density_method 'not measured'
_exptl_crystal_description block
_exptl_crystal_F_000 444
_exptl_crystal_size_max 0.52
_exptl_crystal_size_mid 0.48
_exptl_crystal_size_min 0.36
_refine_diff_density_max 0.471
_refine_diff_density_min -0.913
_refine_diff_density_rms 0.061
_refine_ls_extinction_method none
_refine_ls_goodness_of_fit_ref 1.108
_refine_ls_hydrogen_treatment mixed
_refine_ls_matrix_type full
_refine_ls_number_parameters 275
_refine_ls_number_reflns 3970
_refine_ls_number_restraints 0
_refine_ls_restrained_S_all 1.108
_refine_ls_R_factor_all 0.0631
_refine_ls_R_factor_gt 0.0573
_refine_ls_shift/su_max 0.000
_refine_ls_shift/su_mean 0.000
_refine_ls_structure_factor_coef Fsqd
_refine_ls_weighting_details 'calc w=1/[\s^2^(Fo^2^)+(0.0776P)^2^+0.4652P] where P=(Fo^2^+2Fc^2^)/3'
_refine_ls_weighting_scheme calc
_refine_ls_wR_factor_gt 0.1593
_refine_ls_wR_factor_ref 0.1656
_reflns_number_gt 3416
_reflns_number_total 3970
_reflns_threshold_expression >2sigma(I)
_cod_data_source_file c0dt01339k.txt
_cod_data_source_block shin217s
_cod_original_cell_volume 914.2(3)
_cod_original_sg_symbol_H-M P-1
_cod_database_code 7015197

loop_
_symmetry_equiv_pos_as_xyz
'x, y, z'
'-x, -y, -z'

loop_
_atom_site_label
_atom_site_type_symbol
_atom_site_fract_x
_atom_site_fract_y
_atom_site_fract_z
_atom_site_U_iso_or_equiv
_atom_site_adp_type
_atom_site_occupancy
_atom_site_symmetry_multiplicity
_atom_site_calc_flag
_atom_site_refinement_flags
_atom_site_disorder_assembly
_atom_site_disorder_group
C1 C 0.86715(19) 0.6009(2) 0.7305(2) 0.0276(4) Uani 1 1 d . . .
H1A H 0.8460 0.4979 0.7711 0.033 Uiso 1 1 calc R . .
H1B H 0.9504 0.6059 0.6629 0.033 Uiso 1 1 calc R . .
C2 C 0.73523(19) 0.66967(19) 0.6661(2) 0.0263(4) Uani 1 1 d . . .
C3 C 0.6556(2) 0.7785(2) 0.7052(2) 0.0309(4) Uani 1 1 d . . .
H3 H 0.6814 0.8144 0.7746 0.037 Uiso 1 1 calc R . .
C4 C 0.5365(2) 0.8334(2) 0.6396(3) 0.0379(5) Uani 1 1 d . . .
H4 H 0.4796 0.9087 0.6632 0.045 Uiso 1 1 calc R . .
C5 C 0.5019(2) 0.7787(2) 0.5412(3) 0.0405(6) Uani 1 1 d . . .
H5 H 0.4203 0.8140 0.4960 0.049 Uiso 1 1 calc R . .
C6 C 0.5880(2) 0.6710(3) 0.5088(3) 0.0400(5) Uani 1 1 d . . .
H6 H 0.5641 0.6333 0.4399 0.048 Uiso 1 1 calc R . .
C7 C 0.84785(18) 0.61348(19) 0.9579(2) 0.0260(4) Uani 1 1 d . . .
C8 C 0.7331(2) 0.5145(2) 0.9880(2) 0.0342(5) Uani 1 1 d . . .
H8 H 0.6911 0.4857 0.9215 0.041 Uiso 1 1 calc R . .
C9 C 0.6828(2) 0.4603(2) 1.1161(3) 0.0414(6) Uani 1 1 d . . .
H9 H 0.6063 0.3916 1.1389 0.050 Uiso 1 1 calc R . .
C10 C 0.7421(2) 0.5043(3) 1.2116(3) 0.0409(6) Uani 1 1 d . . .
H10 H 0.7089 0.4660 1.3006 0.049 Uiso 1 1 calc R . .
C11 C 0.8509(2) 0.6055(2) 1.1744(2) 0.0330(5) Uani 1 1 d . . .
H11 H 0.8907 0.6392 1.2394 0.040 Uiso 1 1 calc R . .
C12 C 1.00299(17) 0.78344(19) 0.7884(2) 0.0240(4) Uani 1 1 d . . .
C13 C 1.0459(2) 0.8454(2) 0.6560(2) 0.0284(4) Uani 1 1 d . . .
H13 H 1.0117 0.8070 0.5913 0.034 Uiso 1 1 calc R . .
C14 C 1.1375(2) 0.9618(2) 0.6216(2) 0.0346(5) Uani 1 1 d . . .
H14 H 1.1680 1.0029 0.5326 0.042 Uiso 1 1 calc R . .
C15 C 1.1861(2) 1.0203(2) 0.7147(2) 0.0351(5) Uani 1 1 d . . .
H15 H 1.2473 1.1027 0.6906 0.042 Uiso 1 1 calc R . .
C16 C 1.1442(2) 0.9569(2) 0.8419(2) 0.0309(4) Uani 1 1 d . . .
H16 H 1.1769 0.9949 0.9075 0.037 Uiso 1 1 calc R . .
C17 C 0.5811(2) 0.1926(2) 0.8507(3) 0.0378(5) Uani 1 1 d . . .
F1 F 0.47397(15) 0.1200(2) 0.8234(2) 0.0622(5) Uani 1 1 d . . .
F2 F 0.57462(18) 0.32817(16) 0.7785(2) 0.0597(5) Uani 1 1 d . . .
F3 F 0.55609(17) 0.19623(19) 0.97320(18) 0.0574(5) Uani 1 1 d . . .
N1 N 0.90965(16) 0.66766(16) 0.82902(17) 0.0250(4) Uani 1 1 d . . .
N2 N 0.7036(2) 0.61654(19) 0.5696(2) 0.0346(4) Uani 1 1 d . . .
N3 N 0.90326(16) 0.65859(17) 1.04985(18) 0.0282(4) Uani 1 1 d . . .
N4 N 1.05640(16) 0.84032(18) 0.87523(19) 0.0261(4) Uani 1 1 d . . .
H44 H 1.035(4) 0.792(4) 0.953(4) 0.071(11) Uiso 1 1 d . . .
O1 O 0.76372(19) 0.12094(18) 0.68073(16) 0.0398(4) Uani 1 1 d . . .
O2 O 0.74885(18) -0.02857(16) 0.89946(18) 0.0407(4) Uani 1 1 d . . .
O3 O 0.85506(17) 0.20887(19) 0.8499(2) 0.0435(4) Uani 1 1 d . . .
O4 O 0.8713(4) 0.3797(3) 0.5046(3) 0.0913(11) Uani 1 1 d . . .
H443 H 0.831(5) 0.301(5) 0.568(5) 0.102(15) Uiso 1 1 d . . .
H444 H 0.835(4) 0.444(4) 0.523(4) 0.060(10) Uiso 1 1 d . . .
S1 S 0.75752(5) 0.11435(5) 0.81612(5) 0.02961(18) Uani 1 1 d . . .

loop_
_atom_site_aniso_label
_atom_site_aniso_U_11
_atom_site_aniso_U_22
_atom_site_aniso_U_33
_atom_site_aniso_U_23
_atom_site_aniso_U_13
_atom_site_aniso_U_12
C1 0.0231(8) 0.0253(8) 0.0366(12) -0.0100(8) -0.0068(7) -0.0002(6)
C2 0.0217(8) 0.0226(8) 0.0338(12) -0.0038(7) -0.0054(7) -0.0066(6)
C3 0.0253(8) 0.0278(9) 0.0408(13) -0.0086(8) -0.0079(8) -0.0024(7)
C4 0.0270(9) 0.0338(10) 0.0511(15) -0.0058(9) -0.0090(9) 0.0025(8)
C5 0.0301(10) 0.0404(11) 0.0472(16) 0.0020(10) -0.0162(9) -0.0069(8)
C6 0.0409(11) 0.0414(12) 0.0384(15) -0.0054(10) -0.0148(9) -0.0105(9)
C7 0.0176(7) 0.0223(8) 0.0369(12) -0.0047(7) -0.0042(7) 0.0008(6)
C8 0.0286(9) 0.0331(10) 0.0387(13) -0.0055(9) -0.0011(8) -0.0095(8)
C9 0.0308(10) 0.0354(11) 0.0517(16) -0.0021(10) 0.0043(9) -0.0091(8)
C10 0.0318(10) 0.0407(11) 0.0408(14) 0.0030(10) 0.0059(9) 0.0011(9)
C11 0.0268(9) 0.0402(11) 0.0287(12) -0.0035(8) -0.0017(8) 0.0035(8)
C12 0.0157(7) 0.0238(8) 0.0317(11) -0.0048(7) -0.0044(6) 0.0010(6)
C13 0.0247(8) 0.0331(9) 0.0265(11) -0.0055(8) -0.0027(7) -0.0021(7)
C14 0.0251(9) 0.0365(10) 0.0364(13) 0.0014(9) -0.0011(8) -0.0047(7)
C15 0.0257(9) 0.0327(10) 0.0432(14) -0.0011(9) -0.0049(8) -0.0095(7)
C16 0.0244(8) 0.0315(9) 0.0365(13) -0.0060(8) -0.0067(7) -0.0077(7)
C17 0.0274(9) 0.0377(11) 0.0508(15) -0.0132(10) -0.0094(9) -0.0001(8)
F1 0.0292(7) 0.0736(11) 0.0897(15) -0.0252(10) -0.0178(7) -0.0119(7)
F2 0.0525(9) 0.0400(8) 0.0823(14) -0.0051(8) -0.0165(8) 0.0136(7)
F3 0.0473(8) 0.0691(11) 0.0584(12) -0.0262(9) 0.0068(7) 0.0008(7)
N1 0.0204(7) 0.0249(7) 0.0300(10) -0.0066(6) -0.0044(6) -0.0021(5)
N2 0.0360(9) 0.0333(9) 0.0373(12) -0.0109(8) -0.0104(7) -0.0037(7)
N3 0.0206(7) 0.0293(8) 0.0330(10) -0.0044(7) -0.0041(6) -0.0002(6)
N4 0.0192(7) 0.0272(8) 0.0311(10) -0.0044(7) -0.0046(6) -0.0044(6)
O1 0.0524(9) 0.0459(9) 0.0236(9) -0.0128(7) -0.0042(7) -0.0045(7)
O2 0.0467(9) 0.0301(8) 0.0469(12) -0.0080(7) -0.0163(7) 0.0023(6)
O3 0.0312(7) 0.0475(9) 0.0569(13) -0.0176(8) -0.0131(7) -0.0103(7)
O4 0.129(2) 0.0439(12) 0.087(2) -0.0218(12) 0.0643(19) -0.0148(13)
S1 0.0249(2) 0.0292(3) 0.0372(4) -0.0100(2) -0.00951(19) -0.00169(17)

loop_
_atom_type_symbol
_atom_type_description
_atom_type_scat_dispersion_real
_atom_type_scat_dispersion_imag
_atom_type_scat_source
C C 0.0033 0.0016 'International Tables Vol C Tables 4.2.6.8 and 6.1.1.4'
H H 0.0000 0.0000 'International Tables Vol C Tables 4.2.6.8 and 6.1.1.4'
N N 0.0061 0.0033 'International Tables Vol C Tables 4.2.6.8 and 6.1.1.4'
O O 0.0106 0.0060 'International Tables Vol C Tables 4.2.6.8 and 6.1.1.4'
S S 0.1246 0.1234 'International Tables Vol C Tables 4.2.6.8 and 6.1.1.4'
F F 0.0171 0.0103 'International Tables Vol C Tables 4.2.6.8 and 6.1.1.4'

loop_
_geom_angle_atom_site_label_1
_geom_angle_atom_site_label_2
_geom_angle_atom_site_label_3
_geom_angle
_geom_angle_site_symmetry_1
_geom_angle_site_symmetry_3
_geom_angle_publ_flag
N1 C1 C2 114.22(15) . . ?
N2 C2 C3 123.21(18) . . ?
N2 C2 C1 114.20(17) . . ?
C3 C2 C1 122.59(19) . . ?
C2 C3 C4 117.8(2) . . ?
C5 C4 C3 119.6(2) . . ?
C4 C5 C6 118.5(2) . . ?
N2 C6 C5 123.3(2) . . ?
N3 C7 C8 121.2(2) . . ?
N3 C7 N1 117.62(17) . . ?
C8 C7 N1 121.2(2) . . ?
C9 C8 C7 118.2(2) . . ?
C8 C9 C10 120.6(2) . . ?
C11 C10 C9 117.8(2) . . ?
N3 C11 C10 122.5(2) . . ?
N4 C12 N1 120.18(19) . . ?
N4 C12 C13 117.81(17) . . ?
N1 C12 C13 122.02(18) . . ?
C14 C13 C12 119.3(2) . . ?
C13 C14 C15 120.9(2) . . ?
C16 C15 C14 118.41(19) . . ?
N4 C16 C15 120.4(2) . . ?
F3 C17 F1 108.3(2) . . ?
F3 C17 F2 107.5(2) . . ?
F1 C17 F2 107.4(2) . . ?
F3 C17 S1 111.81(16) . . ?
F1 C17 S1 111.58(16) . . ?
F2 C17 S1 110.12(17) . . ?
C12 N1 C7 124.48(17) . . ?
C12 N1 C1 117.54(17) . . ?
C7 N1 C1 117.92(16) . . ?
C2 N2 C6 117.6(2) . . ?
C7 N3 C11 119.46(18) . . ?
C12 N4 C16 123.17(19) . . ?
O1 S1 O3 115.56(12) . . ?
O1 S1 O2 114.58(11) . . ?
O3 S1 O2 114.90(11) . . ?
O1 S1 C17 103.12(12) . . ?
O3 S1 C17 102.26(11) . . ?
O2 S1 C17 103.96(11) . . ?

loop_
_geom_bond_atom_site_label_1
_geom_bond_atom_site_label_2
_geom_bond_distance
_geom_bond_site_symmetry_2
_geom_bond_publ_flag
C1 N1 1.459(3) . ?
C1 C2 1.519(3) . ?
C2 N2 1.327(3) . ?
C2 C3 1.384(3) . ?
C3 C4 1.392(3) . ?
C4 C5 1.363(4) . ?
C5 C6 1.376(4) . ?
C6 N2 1.338(3) . ?
C7 N3 1.328(3) . ?
C7 C8 1.400(3) . ?
C7 N1 1.408(3) . ?
C8 C9 1.372(3) . ?
C9 C10 1.374(4) . ?
C10 C11 1.373(3) . ?
C11 N3 1.343(3) . ?
C12 N4 1.336(3) . ?
C12 N1 1.377(2) . ?
C12 C13 1.409(3) . ?
C13 C14 1.371(3) . ?
C14 C15 1.382(3) . ?
C15 C16 1.362(3) . ?
C16 N4 1.351(2) . ?
C17 F3 1.316(3) . ?
C17 F1 1.327(3) . ?
C17 F2 1.339(3) . ?
C17 S1 1.815(2) . ?
O1 S1 1.4315(18) . ?
O2 S1 1.4342(17) . ?
O3 S1 1.4336(16) . ?

loop_
_cod_related_entry_id
_cod_related_entry_database
_cod_related_entry_code
1 ChemSpider 30652799
